data_1539810
loop_
_publ_author_name
'Collin, G.'
'Colomban, P.'
'Comes, R.'
'Boilot, J.P.'

_publ_section_title
;
 Disorder of tetrahedra in Nasicon-type structure - part I. Na3 Sc2 (P
 O4)3: structures and ion-ion correlations
;
_journal_name_full 'Journal of Physics and Chemistry of Solids'
_journal_page_first 843
_journal_page_last 854
_journal_volume 47
_journal_year 1986
_chemical_formula_sum 'Na3 O12 P3 Sc2'
_chemical_name_systematic 'Na3 Sc2 (P O4)3'
_space_group_IT_number 167
_symmetry_space_group_name_Hall '-R 3 2"c'
_symmetry_space_group_name_H-M 'R -3 c :H'
_cell_angle_alpha 90
_cell_angle_beta 90
_cell_angle_gamma 120
_cell_formula_units_Z 6
_cell_length_a 8.927
_cell_length_b 8.927
_cell_length_c 22.276
_cell_volume 1537.372
_citation_journal_id_ASTM JPCSAW
_cod_data_source_file Collin_JPCSAW_1986_324.cif
_cod_data_source_block Na3O12P3Sc2
_cod_database_code 1539810

loop_
_symmetry_equiv_pos_as_xyz
x,y,z
-y,x-y,z
-x+y,-x,z
y,x,-z+1/2
-x,-x+y,-z+1/2
x-y,-y,-z+1/2
-x,-y,-z
y,-x+y,-z
x-y,x,-z
-y,-x,z-1/2
x,x-y,z-1/2
-x+y,y,z-1/2
x+2/3,y+1/3,z+1/3
-y+2/3,x-y+1/3,z+1/3
-x+y+2/3,-x+1/3,z+1/3
y+2/3,x+1/3,-z+5/6
-x+2/3,-x+y+1/3,-z+5/6
x-y+2/3,-y+1/3,-z+5/6
-x+2/3,-y+1/3,-z+1/3
y+2/3,-x+y+1/3,-z+1/3
x-y+2/3,x+1/3,-z+1/3
-y+2/3,-x+1/3,z-1/6
x+2/3,x-y+1/3,z-1/6
-x+y+2/3,y+1/3,z-1/6
x+1/3,y+2/3,z+2/3
-y+1/3,x-y+2/3,z+2/3
-x+y+1/3,-x+2/3,z+2/3
y+1/3,x+2/3,-z+7/6
-x+1/3,-x+y+2/3,-z+7/6
x-y+1/3,-y+2/3,-z+7/6
-x+1/3,-y+2/3,-z+2/3
y+1/3,-x+y+2/3,-z+2/3
x-y+1/3,x+2/3,-z+2/3
-y+1/3,-x+2/3,z+1/6
x+1/3,x-y+2/3,z+1/6
-x+y+1/3,y+2/3,z+1/6

loop_
_atom_site_label
_atom_site_type_symbol
_atom_site_fract_x
_atom_site_fract_y
_atom_site_fract_z
_atom_site_occupancy
_atom_site_U_iso_or_equiv
Na2 Na+1 0.63701 0 0.25 0.693 0.0
O2 O-2 0.19204 0.17278 0.08839 1 0.0
P1 P+5 0.29506 0 0.25 1 0.0
Sc1 Sc+3 0 0 0.14861 1 0.0
Na1 Na+1 0 0 0 0.92 0.0
O1 O-2 0.18607 -0.02295 0.19457 1 0.0
